data_4082486
loop_
_publ_author_name
'Watanabe, Takahito'
'Itoh, Masato F.'
'Komuro, Takashi'
'Okada, Hiroshi'
'Sakai, Takeshi'
'Ono, Yoshihiro'
'Kawachi, Kazuhiko'
'Kasama, Yasuhiko'
'Tobita, Hiromi'

_publ_section_title
;
 Iridium and Platinum Complexes of Li+@C60
;
_journal_issue 3
_journal_name_full Organometallics
_journal_page_first 608
_journal_paper_doi 10.1021/om4008899
_journal_volume 33
_journal_year 2014
_chemical_formula_moiety '(C94 H28 Fe Li P2 Pt), 2.5 (C H2 Cl2), (F6 P)'
_chemical_formula_sum 'C96.5 H33 Cl5 F6 Fe Li P3 Pt'
_chemical_formula_weight 1834.27
_chemical_name_systematic
; 
 ? 
;
_space_group_IT_number 2
_symmetry_cell_setting triclinic
_symmetry_space_group_name_Hall '-P 1'
_symmetry_space_group_name_H-M 'P -1'
_atom_sites_solution_hydrogens geom
_atom_sites_solution_primary heavy
_atom_sites_solution_secondary difmap
_audit_creation_method SHELXL-97
_cell_angle_alpha 100.3556(13)
_cell_angle_beta 93.655(2)
_cell_angle_gamma 104.1105(12)
_cell_formula_units_Z 2
_cell_length_a 10.0730(5)
_cell_length_b 17.9476(9)
_cell_length_c 19.2517(8)
_cell_measurement_reflns_used 27149
_cell_measurement_temperature 140(2)
_cell_measurement_theta_max 27.48
_cell_measurement_theta_min 1.76
_cell_volume 3299.3(3)
_computing_cell_refinement PROCESS-AUTO
_computing_data_collection PROCESS-AUTO
_computing_data_reduction 'teXsan Ver.1.11 '
_computing_structure_refinement 'SHELXL-97 (Sheldrick, 1997)'
_computing_structure_solution 'SHELXS-97 (Sheldrick, 1990)'
_diffrn_ambient_temperature 140(2)
_diffrn_detector_area_resol_mean 10.00
_diffrn_measured_fraction_theta_full 0.957
_diffrn_measured_fraction_theta_max 0.957
_diffrn_measurement_device_type 'Rigaku RAXIS-RAPID Imaging Plate'
_diffrn_measurement_method \w
_diffrn_radiation_monochromator graphite
_diffrn_radiation_source 'rotating-anode X-ray tube'
_diffrn_radiation_type MoK\a
_diffrn_radiation_wavelength 0.71073
_diffrn_reflns_av_R_equivalents 0.0560
_diffrn_reflns_av_sigmaI/netI 0.0476
_diffrn_reflns_limit_h_max 13
_diffrn_reflns_limit_h_min -11
_diffrn_reflns_limit_k_max 23
_diffrn_reflns_limit_k_min -23
_diffrn_reflns_limit_l_max 24
_diffrn_reflns_limit_l_min -24
_diffrn_reflns_number 31525
_diffrn_reflns_theta_full 27.47
_diffrn_reflns_theta_max 27.47
_diffrn_reflns_theta_min 1.08
_exptl_absorpt_coefficient_mu 2.689
_exptl_absorpt_correction_T_max 0.7385
_exptl_absorpt_correction_T_min 0.3525
_exptl_absorpt_correction_type numerical
_exptl_absorpt_process_details 'NUMABS (Higashi, 1999)'
_exptl_crystal_colour black
_exptl_crystal_density_diffrn 1.846
_exptl_crystal_density_method 'not measured'
_exptl_crystal_description needle
_exptl_crystal_F_000 1806
_exptl_crystal_size_max 0.49
_exptl_crystal_size_mid 0.22
_exptl_crystal_size_min 0.12
_refine_diff_density_max 2.195
_refine_diff_density_min -2.117
_refine_diff_density_rms 0.169
_refine_ls_extinction_method none
_refine_ls_goodness_of_fit_ref 1.085
_refine_ls_hydrogen_treatment constr
_refine_ls_matrix_type full
_refine_ls_number_parameters 1021
_refine_ls_number_reflns 14443
_refine_ls_number_restraints 0
_refine_ls_restrained_S_all 1.085
_refine_ls_R_factor_all 0.0577
_refine_ls_R_factor_gt 0.0474
_refine_ls_shift/su_max 0.001
_refine_ls_shift/su_mean 0.000
_refine_ls_structure_factor_coef Fsqd
_refine_ls_weighting_details 'calc w=1/[\s^2^(Fo^2^)+(0.0592P)^2^+13.7484P] where P=(Fo^2^+2Fc^2^)/3'
_refine_ls_weighting_scheme calc
_refine_ls_wR_factor_gt 0.1151
_refine_ls_wR_factor_ref 0.1228
_reflns_number_gt 12784
_reflns_number_total 14443
_reflns_threshold_expression >2sigma(I)
_cod_data_source_file om4008899_si_002.cif
_cod_data_source_block '[(Li@C60)Pt(DPPF)](PF6)'
_cod_original_sg_symbol_H-M P-1
_cod_original_formula_sum 'C96.50 H33 Cl5 F6 Fe Li P3 Pt'
_cod_database_code 4082486

loop_
_symmetry_equiv_pos_as_xyz
'x, y, z'
'-x, -y, -z'

loop_
_atom_site_label
_atom_site_type_symbol
_atom_site_fract_x
_atom_site_fract_y
_atom_site_fract_z
_atom_site_U_iso_or_equiv
_atom_site_adp_type
_atom_site_occupancy
_atom_site_symmetry_multiplicity
_atom_site_calc_flag
_atom_site_refinement_flags
Pt1 Pt 0.130229(19) 0.243406(10) 0.347626(9) 0.01676(6) Uani 1 1 d .
Fe1 Fe -0.13008(8) 0.23985(4) 0.50718(4) 0.02234(16) Uani 1 1 d .
Li1 Li 0.3050(13) 0.2440(6) 0.1639(6) 0.040(3) Uani 1 1 d .
P1 P 0.08077(13) 0.34703(7) 0.41677(6) 0.0174(2) Uani 1 1 d .
P2 P 0.05385(14) 0.14328(7) 0.40518(7) 0.0196(2) Uani 1 1 d .
C1 C 0.2193(5) 0.2877(3) 0.2638(2) 0.0181(9) Uani 1 1 d .
C2 C 0.2079(5) 0.1997(3) 0.2556(3) 0.0191(9) Uani 1 1 d .
C3 C 0.3406(5) 0.1752(3) 0.2554(2) 0.0198(10) Uani 1 1 d .
C4 C 0.4689(5) 0.2292(3) 0.2704(3) 0.0227(10) Uani 1 1 d .
C5 C 0.4785(5) 0.3135(3) 0.2782(3) 0.0225(10) Uani 1 1 d .
C6 C 0.3622(5) 0.3398(3) 0.2715(3) 0.0209(10) Uani 1 1 d .
C7 C 0.3633(6) 0.4012(3) 0.2314(3) 0.0226(10) Uani 1 1 d .
C8 C 0.2279(6) 0.3841(3) 0.1917(3) 0.0232(10) Uani 1 1 d .
C9 C 0.1437(5) 0.3121(3) 0.2069(3) 0.0198(10) Uani 1 1 d .
C10 C 0.0553(5) 0.2590(3) 0.1522(3) 0.0224(10) Uani 1 1 d .
C11 C 0.0437(5) 0.1741(3) 0.1431(3) 0.0225(10) Uani 1 1 d .
C12 C 0.1228(5) 0.1472(3) 0.1902(3) 0.0199(10) Uani 1 1 d .
C13 C 0.1893(5) 0.0870(3) 0.1619(3) 0.0206(10) Uani 1 1 d .
C14 C 0.3241(6) 0.1046(3) 0.2021(3) 0.0214(10) Uani 1 1 d .
C15 C 0.4347(6) 0.0881(3) 0.1682(3) 0.0260(11) Uani 1 1 d .
C16 C 0.5683(6) 0.1440(3) 0.1846(3) 0.0270(11) Uani 1 1 d .
C17 C 0.5844(6) 0.2134(3) 0.2345(3) 0.0268(11) Uani 1 1 d .
C18 C 0.6664(5) 0.2870(4) 0.2211(3) 0.0296(12) Uani 1 1 d .
C19 C 0.6014(6) 0.3478(3) 0.2474(3) 0.0283(12) Uani 1 1 d .
C20 C 0.6018(6) 0.4083(3) 0.2113(3) 0.0308(13) Uani 1 1 d .
C21 C 0.4813(6) 0.4358(3) 0.2028(3) 0.0282(12) Uani 1 1 d .
C22 C 0.4676(7) 0.4541(3) 0.1323(3) 0.0327(13) Uani 1 1 d .
C23 C 0.3397(7) 0.4373(3) 0.0941(3) 0.0319(13) Uani 1 1 d .
C24 C 0.2160(6) 0.4011(3) 0.1241(3) 0.0271(11) Uani 1 1 d .
C25 C 0.1220(6) 0.3465(4) 0.0678(3) 0.0312(12) Uani 1 1 d .
C26 C 0.0439(5) 0.2756(3) 0.0812(3) 0.0261(11) Uani 1 1 d .
C27 C 0.0255(6) 0.2038(4) 0.0301(3) 0.0306(12) Uani 1 1 d .
C28 C 0.0256(5) 0.1413(3) 0.0678(3) 0.0271(11) Uani 1 1 d .
C29 C 0.0879(6) 0.0819(3) 0.0411(3) 0.0268(11) Uani 1 1 d .
C30 C 0.1711(6) 0.0546(3) 0.0895(3) 0.0254(11) Uani 1 1 d .
C31 C 0.2881(6) 0.0376(3) 0.0540(3) 0.0273(11) Uani 1 1 d .
C32 C 0.4160(6) 0.0546(3) 0.0926(3) 0.0278(12) Uani 1 1 d .
C33 C 0.5391(6) 0.0901(3) 0.0623(3) 0.0276(11) Uani 1 1 d .
C34 C 0.6335(6) 0.1459(4) 0.1196(3) 0.0296(12) Uani 1 1 d .
C35 C 0.7122(6) 0.2156(4) 0.1068(3) 0.0311(12) Uani 1 1 d .
C36 C 0.7295(6) 0.2876(4) 0.1584(3) 0.0336(13) Uani 1 1 d .
C37 C 0.7296(6) 0.3503(4) 0.1199(3) 0.0328(13) Uani 1 1 d .
C38 C 0.6677(6) 0.4093(3) 0.1458(3) 0.0346(14) Uani 1 1 d .
C39 C 0.5841(7) 0.4371(3) 0.0971(3) 0.0346(14) Uani 1 1 d .
C40 C 0.5656(7) 0.4050(3) 0.0247(3) 0.0367(15) Uani 1 1 d .
C41 C 0.4309(7) 0.3873(3) -0.0156(3) 0.0346(14) Uani 1 1 d .
C42 C 0.3191(7) 0.4033(3) 0.0183(3) 0.0346(14) Uani 1 1 d .
C43 C 0.1859(7) 0.3471(4) 0.0024(3) 0.0336(13) Uani 1 1 d .
C44 C 0.1681(7) 0.2775(4) -0.0467(3) 0.0341(13) Uani 1 1 d .
C45 C 0.0857(6) 0.2050(4) -0.0334(3) 0.0320(12) Uani 1 1 d .
C46 C 0.1513(6) 0.1425(4) -0.0606(3) 0.0310(12) Uani 1 1 d .
C47 C 0.1519(6) 0.0834(3) -0.0245(3) 0.0310(12) Uani 1 1 d .
C48 C 0.2749(6) 0.0556(3) -0.0168(3) 0.0275(12) Uani 1 1 d .
C49 C 0.3928(6) 0.0900(3) -0.0451(3) 0.0277(11) Uani 1 1 d .
C50 C 0.5273(6) 0.1074(3) -0.0049(3) 0.0274(11) Uani 1 1 d .
C51 C 0.6095(6) 0.1807(4) -0.0182(3) 0.0312(12) Uani 1 1 d .
C52 C 0.7010(6) 0.2335(4) 0.0360(3) 0.0296(12) Uani 1 1 d .
C53 C 0.7114(6) 0.3162(4) 0.0444(3) 0.0335(13) Uani 1 1 d .
C54 C 0.6311(6) 0.3431(3) -0.0018(3) 0.0323(13) Uani 1 1 d .
C55 C 0.5356(6) 0.2875(3) -0.0592(3) 0.0310(13) Uani 1 1 d .
C56 C 0.4136(7) 0.3150(4) -0.0667(3) 0.0336(13) Uani 1 1 d .
C57 C 0.2845(7) 0.2613(4) -0.0826(3) 0.0331(13) Uani 1 1 d .
C58 C 0.2732(6) 0.1778(4) -0.0911(3) 0.0296(12) Uani 1 1 d .
C59 C 0.3913(6) 0.1529(3) -0.0839(3) 0.0283(12) Uani 1 1 d .
C60 C 0.5259(6) 0.2081(4) -0.0667(3) 0.0289(12) Uani 1 1 d .
C61 C -0.0830(5) 0.3258(3) 0.4509(3) 0.0218(10) Uani 1 1 d .
C62 C -0.1980(5) 0.2643(3) 0.4138(3) 0.0240(10) Uani 1 1 d .
H1 H -0.2020 0.2338 0.3676 0.029 Uiso 1 1 calc R
C63 C -0.3059(6) 0.2573(4) 0.4592(3) 0.0324(13) Uani 1 1 d .
H2 H -0.3942 0.2212 0.4481 0.039 Uiso 1 1 calc R
C64 C -0.2586(6) 0.3133(4) 0.5232(3) 0.0327(13) Uani 1 1 d .
H3 H -0.3100 0.3214 0.5623 0.039 Uiso 1 1 calc R
C65 C -0.1218(6) 0.3554(3) 0.5191(3) 0.0249(11) Uani 1 1 d .
H4 H -0.0653 0.3961 0.5551 0.030 Uiso 1 1 calc R
C66 C -0.0153(6) 0.1611(3) 0.4891(3) 0.0232(10) Uani 1 1 d .
C67 C 0.0485(6) 0.2236(3) 0.5492(3) 0.0271(11) Uani 1 1 d .
H5 H 0.1371 0.2590 0.5531 0.033 Uiso 1 1 calc R
C68 C -0.0458(7) 0.2225(4) 0.6017(3) 0.0321(13) Uani 1 1 d .
H6 H -0.0296 0.2568 0.6469 0.038 Uiso 1 1 calc R
C69 C -0.1669(7) 0.1621(4) 0.5755(3) 0.0341(13) Uani 1 1 d .
H7 H -0.2464 0.1492 0.5995 0.041 Uiso 1 1 calc R
C70 C -0.1481(6) 0.1237(3) 0.5064(3) 0.0283(12) Uani 1 1 d .
H8 H -0.2132 0.0805 0.4767 0.034 Uiso 1 1 calc R
C71 C 0.2118(5) 0.4002(3) 0.4896(3) 0.0206(10) Uani 1 1 d .
C72 C 0.3270(6) 0.3727(4) 0.5033(3) 0.0307(12) Uani 1 1 d .
H9 H 0.3321 0.3231 0.4779 0.037 Uiso 1 1 calc R
C73 C 0.4335(6) 0.4171(4) 0.5537(3) 0.0403(15) Uani 1 1 d .
H10 H 0.5114 0.3978 0.5629 0.048 Uiso 1 1 calc R
C74 C 0.4279(7) 0.4898(5) 0.5911(4) 0.0469(18) Uani 1 1 d .
H11 H 0.5019 0.5203 0.6255 0.056 Uiso 1 1 calc R
C75 C 0.3138(7) 0.5176(4) 0.5780(3) 0.0394(15) Uani 1 1 d .
H12 H 0.3095 0.5673 0.6035 0.047 Uiso 1 1 calc R
C76 C 0.2070(6) 0.4732(3) 0.5281(3) 0.0289(12) Uani 1 1 d .
H13 H 0.1288 0.4925 0.5196 0.035 Uiso 1 1 calc R
C77 C 0.0757(6) 0.4231(3) 0.3665(2) 0.0202(10) Uani 1 1 d .
C78 C -0.0435(6) 0.4266(3) 0.3298(3) 0.0313(12) Uani 1 1 d .
H14 H -0.1284 0.3904 0.3326 0.038 Uiso 1 1 calc R
C79 C -0.0399(7) 0.4828(4) 0.2885(4) 0.0388(15) Uani 1 1 d .
H15 H -0.1229 0.4852 0.2637 0.047 Uiso 1 1 calc R
C80 C 0.0816(7) 0.5352(3) 0.2829(3) 0.0328(13) Uani 1 1 d .
H16 H 0.0825 0.5734 0.2544 0.039 Uiso 1 1 calc R
C81 C 0.2030(6) 0.5320(3) 0.3191(3) 0.0268(11) Uani 1 1 d .
H17 H 0.2876 0.5679 0.3156 0.032 Uiso 1 1 calc R
C82 C 0.1999(5) 0.4763(3) 0.3604(3) 0.0231(10) Uani 1 1 d .
H18 H 0.2831 0.4740 0.3850 0.028 Uiso 1 1 calc R
C83 C 0.1959(6) 0.0993(3) 0.4203(3) 0.0247(11) Uani 1 1 d .
C84 C 0.2275(6) 0.0484(3) 0.3630(3) 0.0291(12) Uani 1 1 d .
H19 H 0.1681 0.0321 0.3197 0.035 Uiso 1 1 calc R
C85 C 0.3457(7) 0.0219(4) 0.3695(4) 0.0397(15) Uani 1 1 d .
H20 H 0.3675 -0.0121 0.3306 0.048 Uiso 1 1 calc R
C86 C 0.4321(7) 0.0457(4) 0.4335(4) 0.0393(15) Uani 1 1 d .
H21 H 0.5129 0.0277 0.4379 0.047 Uiso 1 1 calc R
C87 C 0.4014(7) 0.0951(4) 0.4907(4) 0.0403(15) Uani 1 1 d .
H22 H 0.4602 0.1102 0.5342 0.048 Uiso 1 1 calc R
C88 C 0.2851(6) 0.1224(3) 0.4844(3) 0.0308(12) Uani 1 1 d .
H23 H 0.2650 0.1569 0.5235 0.037 Uiso 1 1 calc R
C89 C -0.0819(5) 0.0640(3) 0.3514(3) 0.0222(10) Uani 1 1 d .
C90 C -0.1235(6) -0.0082(3) 0.3715(3) 0.0281(12) Uani 1 1 d .
H24 H -0.0774 -0.0177 0.4123 0.034 Uiso 1 1 calc R
C91 C -0.2322(7) -0.0662(3) 0.3317(3) 0.0350(13) Uani 1 1 d .
H25 H -0.2620 -0.1148 0.3464 0.042 Uiso 1 1 calc R
C92 C -0.2988(6) -0.0541(3) 0.2702(3) 0.0339(13) Uani 1 1 d .
H26 H -0.3723 -0.0945 0.2428 0.041 Uiso 1 1 calc R
C93 C -0.2564(6) 0.0168(3) 0.2498(3) 0.0319(12) Uani 1 1 d .
H27 H -0.3007 0.0253 0.2080 0.038 Uiso 1 1 calc R
C94 C -0.1487(6) 0.0763(3) 0.2902(3) 0.0251(11) Uani 1 1 d .
H28 H -0.1207 0.1253 0.2760 0.030 Uiso 1 1 calc R
P3 P 0.42559(19) 0.73902(9) 0.27829(9) 0.0363(4) Uani 1 1 d .
F1 F 0.3595(8) 0.7499(5) 0.2050(3) 0.109(3) Uani 1 1 d .
F2 F 0.4851(8) 0.7277(5) 0.3513(3) 0.107(2) Uani 1 1 d .
F3 F 0.2737(5) 0.7125(3) 0.2996(3) 0.0586(12) Uani 1 1 d .
F4 F 0.5754(6) 0.7665(3) 0.2561(4) 0.092(2) Uani 1 1 d .
F5 F 0.4227(5) 0.6518(2) 0.2437(3) 0.0675(15) Uani 1 1 d .
F6 F 0.4270(5) 0.8268(2) 0.3121(3) 0.0775(18) Uani 1 1 d .
C95 C 0.2517(9) 0.3450(5) 0.7704(4) 0.058(2) Uani 1 1 d .
H29 H 0.3434 0.3608 0.7984 0.069 Uiso 1 1 calc R
H30 H 0.2229 0.2870 0.7577 0.069 Uiso 1 1 calc R
Cl1 Cl 0.2641(3) 0.38235(13) 0.69275(11) 0.0645(6) Uani 1 1 d .
Cl2 Cl 0.1338(3) 0.37825(16) 0.82245(13) 0.0715(7) Uani 1 1 d .
C96 C 0.1359(8) 0.8294(5) 0.2091(5) 0.0514(18) Uani 1 1 d .
H31 H 0.1939 0.8262 0.2514 0.062 Uiso 1 1 calc R
H32 H 0.1044 0.7762 0.1788 0.062 Uiso 1 1 calc R
Cl3 Cl 0.2341(3) 0.89314(12) 0.16170(13) 0.0670(6) Uani 1 1 d .
Cl4 Cl -0.0086(2) 0.86151(13) 0.23630(10) 0.0562(5) Uani 1 1 d .
C97 C -0.0272(13) 0.5031(7) 0.0421(6) 0.023(2) Uiso 0.50 1 d P
Cl5 Cl -0.0237(12) 0.4774(6) -0.0422(6) 0.140(4) Uiso 0.50 1 d P
Cl6 Cl 0.1201(6) 0.5764(3) 0.0942(3) 0.0817(14) Uiso 0.50 1 d P

loop_
_atom_site_aniso_label
_atom_site_aniso_U_11
_atom_site_aniso_U_22
_atom_site_aniso_U_33
_atom_site_aniso_U_23
_atom_site_aniso_U_13
_atom_site_aniso_U_12
Pt1 0.01865(10) 0.01592(9) 0.01479(9) 0.00181(6) 0.00406(6) 0.00316(6)
Fe1 0.0239(4) 0.0241(4) 0.0196(3) 0.0053(3) 0.0076(3) 0.0054(3)
Li1 0.060(7) 0.036(5) 0.025(5) 0.007(4) 0.017(5) 0.011(5)
P1 0.0182(6) 0.0164(5) 0.0160(6) -0.0001(4) 0.0028(5) 0.0036(5)
P2 0.0217(6) 0.0194(6) 0.0179(6) 0.0047(5) 0.0040(5) 0.0044(5)
C1 0.021(2) 0.016(2) 0.016(2) -0.0012(17) 0.0035(18) 0.0046(18)
C2 0.017(2) 0.015(2) 0.027(2) 0.0057(18) 0.0014(19) 0.0053(18)
C3 0.027(3) 0.023(2) 0.013(2) 0.0073(18) 0.0045(19) 0.011(2)
C4 0.020(2) 0.031(3) 0.016(2) 0.0039(19) -0.0062(19) 0.007(2)
C5 0.022(3) 0.024(2) 0.015(2) -0.0033(18) -0.0015(19) 0.001(2)
C6 0.029(3) 0.017(2) 0.014(2) -0.0040(17) 0.0048(19) 0.0028(19)
C7 0.036(3) 0.011(2) 0.019(2) -0.0021(17) 0.010(2) 0.0045(19)
C8 0.032(3) 0.019(2) 0.025(3) 0.0060(19) 0.010(2) 0.014(2)
C9 0.018(2) 0.024(2) 0.021(2) 0.0059(19) 0.0093(19) 0.0095(19)
C10 0.017(2) 0.030(3) 0.024(2) 0.005(2) 0.006(2) 0.012(2)
C11 0.012(2) 0.026(2) 0.025(3) -0.001(2) 0.0043(19) 0.0001(19)
C12 0.022(2) 0.015(2) 0.020(2) 0.0015(18) 0.0084(19) 0.0001(18)
C13 0.024(3) 0.016(2) 0.021(2) 0.0047(18) 0.008(2) 0.0017(19)
C14 0.035(3) 0.015(2) 0.019(2) 0.0055(18) 0.009(2) 0.012(2)
C15 0.035(3) 0.025(3) 0.023(3) 0.007(2) 0.004(2) 0.016(2)
C16 0.025(3) 0.038(3) 0.025(3) 0.009(2) 0.001(2) 0.020(2)
C17 0.020(3) 0.039(3) 0.022(3) 0.004(2) -0.003(2) 0.013(2)
C18 0.015(2) 0.044(3) 0.023(3) -0.001(2) -0.002(2) 0.004(2)
C19 0.019(3) 0.039(3) 0.019(2) -0.003(2) -0.002(2) 0.000(2)
C20 0.028(3) 0.025(3) 0.027(3) -0.005(2) 0.009(2) -0.010(2)
C21 0.037(3) 0.013(2) 0.028(3) -0.0027(19) 0.011(2) -0.004(2)
C22 0.045(4) 0.016(2) 0.035(3) 0.004(2) 0.020(3) 0.000(2)
C23 0.054(4) 0.019(2) 0.030(3) 0.011(2) 0.016(3) 0.016(2)
C24 0.038(3) 0.022(2) 0.030(3) 0.010(2) 0.009(2) 0.019(2)
C25 0.034(3) 0.044(3) 0.027(3) 0.012(2) 0.006(2) 0.028(3)
C26 0.019(2) 0.041(3) 0.025(3) 0.008(2) 0.003(2) 0.019(2)
C27 0.019(3) 0.047(3) 0.023(3) 0.001(2) -0.004(2) 0.011(2)
C28 0.016(2) 0.034(3) 0.026(3) -0.001(2) 0.002(2) 0.001(2)
C29 0.026(3) 0.023(3) 0.022(2) -0.006(2) 0.000(2) -0.004(2)
C30 0.029(3) 0.015(2) 0.024(3) -0.0030(19) 0.007(2) -0.005(2)
C31 0.040(3) 0.014(2) 0.025(3) -0.0029(19) 0.009(2) 0.005(2)
C32 0.044(3) 0.018(2) 0.025(3) 0.002(2) 0.010(2) 0.015(2)
C33 0.032(3) 0.029(3) 0.030(3) 0.005(2) 0.009(2) 0.022(2)
C34 0.025(3) 0.044(3) 0.030(3) 0.009(2) 0.008(2) 0.023(2)
C35 0.015(2) 0.052(4) 0.029(3) 0.004(3) 0.004(2) 0.017(2)
C36 0.013(2) 0.050(4) 0.034(3) 0.002(3) 0.001(2) 0.004(2)
C37 0.014(2) 0.042(3) 0.033(3) -0.003(2) 0.008(2) -0.006(2)
C38 0.028(3) 0.030(3) 0.034(3) -0.003(2) 0.012(2) -0.011(2)
C39 0.042(3) 0.021(3) 0.036(3) 0.004(2) 0.021(3) -0.005(2)
C40 0.050(4) 0.020(3) 0.040(3) 0.012(2) 0.025(3) -0.001(2)
C41 0.057(4) 0.027(3) 0.027(3) 0.015(2) 0.020(3) 0.015(3)
C42 0.054(4) 0.029(3) 0.031(3) 0.020(2) 0.013(3) 0.019(3)
C43 0.041(3) 0.045(3) 0.027(3) 0.018(3) 0.006(3) 0.027(3)
C44 0.041(3) 0.050(4) 0.020(3) 0.011(2) 0.001(2) 0.026(3)
C45 0.031(3) 0.047(3) 0.018(2) 0.002(2) -0.006(2) 0.015(3)
C46 0.032(3) 0.039(3) 0.015(2) -0.006(2) -0.005(2) 0.006(2)
C47 0.032(3) 0.030(3) 0.019(3) -0.009(2) 0.001(2) -0.001(2)
C48 0.036(3) 0.017(2) 0.023(3) -0.0077(19) 0.004(2) 0.004(2)
C49 0.034(3) 0.026(3) 0.022(3) -0.002(2) 0.007(2) 0.008(2)
C50 0.034(3) 0.028(3) 0.023(3) -0.001(2) 0.012(2) 0.017(2)
C51 0.029(3) 0.044(3) 0.028(3) 0.007(2) 0.019(2) 0.018(3)
C52 0.016(2) 0.039(3) 0.032(3) 0.005(2) 0.011(2) 0.004(2)
C53 0.021(3) 0.039(3) 0.034(3) 0.001(2) 0.013(2) -0.002(2)
C54 0.030(3) 0.032(3) 0.032(3) 0.007(2) 0.019(2) -0.002(2)
C55 0.039(3) 0.036(3) 0.020(3) 0.009(2) 0.016(2) 0.008(3)
C56 0.047(4) 0.039(3) 0.021(3) 0.013(2) 0.015(3) 0.016(3)
C57 0.045(4) 0.046(3) 0.014(2) 0.011(2) 0.005(2) 0.018(3)
C58 0.035(3) 0.040(3) 0.012(2) 0.002(2) 0.000(2) 0.010(2)
C59 0.041(3) 0.030(3) 0.012(2) -0.001(2) 0.007(2) 0.009(2)
C60 0.029(3) 0.041(3) 0.015(2) 0.000(2) 0.010(2) 0.009(2)
C61 0.019(2) 0.023(2) 0.023(2) 0.006(2) 0.006(2) 0.0051(19)
C62 0.023(3) 0.026(3) 0.023(2) 0.007(2) 0.004(2) 0.004(2)
C63 0.023(3) 0.035(3) 0.042(3) 0.018(3) 0.009(2) 0.006(2)
C64 0.034(3) 0.038(3) 0.035(3) 0.014(3) 0.019(3) 0.019(3)
C65 0.031(3) 0.022(2) 0.024(3) 0.004(2) 0.010(2) 0.011(2)
C66 0.025(3) 0.024(2) 0.024(2) 0.009(2) 0.005(2) 0.009(2)
C67 0.030(3) 0.032(3) 0.018(2) 0.003(2) -0.001(2) 0.008(2)
C68 0.041(3) 0.042(3) 0.018(2) 0.010(2) 0.007(2) 0.016(3)
C69 0.044(4) 0.037(3) 0.028(3) 0.017(2) 0.019(3) 0.013(3)
C70 0.036(3) 0.026(3) 0.023(3) 0.009(2) 0.007(2) 0.004(2)
C71 0.016(2) 0.026(2) 0.016(2) 0.0011(19) -0.0005(18) 0.0023(19)
C72 0.023(3) 0.044(3) 0.024(3) 0.003(2) 0.004(2) 0.008(2)
C73 0.023(3) 0.062(4) 0.033(3) -0.003(3) -0.003(2) 0.018(3)
C74 0.026(3) 0.066(5) 0.034(3) -0.012(3) -0.003(3) 0.002(3)
C75 0.032(3) 0.042(3) 0.032(3) -0.011(3) 0.002(3) 0.002(3)
C76 0.021(3) 0.031(3) 0.028(3) -0.006(2) 0.001(2) 0.004(2)
C77 0.030(3) 0.017(2) 0.013(2) 0.0006(17) 0.0035(19) 0.0067(19)
C78 0.024(3) 0.031(3) 0.035(3) 0.011(2) -0.004(2) -0.001(2)
C79 0.029(3) 0.043(3) 0.042(4) 0.018(3) -0.013(3) 0.003(3)
C80 0.040(3) 0.029(3) 0.029(3) 0.011(2) 0.002(2) 0.005(2)
C81 0.028(3) 0.023(2) 0.029(3) 0.004(2) 0.008(2) 0.005(2)
C82 0.015(2) 0.021(2) 0.030(3) 0.001(2) 0.003(2) 0.0024(19)
C83 0.026(3) 0.024(2) 0.026(3) 0.012(2) 0.007(2) 0.005(2)
C84 0.031(3) 0.029(3) 0.030(3) 0.008(2) 0.004(2) 0.011(2)
C85 0.048(4) 0.034(3) 0.049(4) 0.019(3) 0.019(3) 0.020(3)
C86 0.033(3) 0.037(3) 0.056(4) 0.021(3) 0.008(3) 0.015(3)
C87 0.034(3) 0.047(4) 0.043(4) 0.019(3) -0.005(3) 0.011(3)
C88 0.032(3) 0.029(3) 0.032(3) 0.007(2) 0.001(2) 0.009(2)
C89 0.024(3) 0.020(2) 0.024(2) 0.0060(19) 0.007(2) 0.006(2)
C90 0.038(3) 0.023(3) 0.019(2) 0.005(2) 0.000(2) 0.000(2)
C91 0.041(3) 0.023(3) 0.035(3) 0.006(2) 0.007(3) -0.003(2)
C92 0.030(3) 0.027(3) 0.036(3) 0.000(2) -0.002(2) -0.003(2)
C93 0.031(3) 0.034(3) 0.026(3) 0.002(2) -0.007(2) 0.006(2)
C94 0.026(3) 0.024(2) 0.026(3) 0.008(2) 0.004(2) 0.005(2)
P3 0.0434(9) 0.0261(7) 0.0413(9) 0.0100(6) 0.0197(7) 0.0062(6)
F1 0.162(7) 0.171(7) 0.052(3) 0.054(4) 0.055(4) 0.118(6)
F2 0.118(5) 0.169(7) 0.064(4) 0.021(4) -0.004(4) 0.099(5)
F3 0.054(3) 0.047(2) 0.077(3) 0.015(2) 0.036(2) 0.009(2)
F4 0.066(3) 0.030(2) 0.177(6) 0.009(3) 0.076(4) 0.003(2)
F5 0.071(3) 0.031(2) 0.098(4) 0.004(2) 0.043(3) 0.007(2)
F6 0.065(3) 0.030(2) 0.132(5) -0.004(3) 0.050(3) 0.007(2)
C95 0.063(5) 0.071(5) 0.050(4) 0.029(4) 0.014(4) 0.025(4)
Cl1 0.0919(17) 0.0628(12) 0.0385(9) 0.0132(9) 0.0041(10) 0.0181(11)
Cl2 0.0788(15) 0.0967(17) 0.0739(14) 0.0554(13) 0.0322(12) 0.0544(14)
C96 0.052(5) 0.052(4) 0.062(5) 0.028(4) 0.013(4) 0.023(4)
Cl3 0.0959(17) 0.0489(10) 0.0754(14) 0.0319(10) 0.0431(13) 0.0323(11)
Cl4 0.0537(11) 0.0745(13) 0.0420(9) 0.0066(9) 0.0009(8) 0.0247(10)

loop_
_atom_type_symbol
_atom_type_description
_atom_type_scat_dispersion_real
_atom_type_scat_dispersion_imag
_atom_type_scat_source
C C 0.0033 0.0016 'International Tables Vol C Tables 4.2.6.8 and 6.1.1.4'
H H 0.0000 0.0000 'International Tables Vol C Tables 4.2.6.8 and 6.1.1.4'
Cl Cl 0.1484 0.1585 'International Tables Vol C Tables 4.2.6.8 and 6.1.1.4'
F F 0.0171 0.0103 'International Tables Vol C Tables 4.2.6.8 and 6.1.1.4'
Fe Fe 0.3463 0.8444 'International Tables Vol C Tables 4.2.6.8 and 6.1.1.4'
Li Li -0.0003 0.0001 'International Tables Vol C Tables 4.2.6.8 and 6.1.1.4'
P P 0.1023 0.0942 'International Tables Vol C Tables 4.2.6.8 and 6.1.1.4'
Pt Pt -1.7033 8.3905 'International Tables Vol C Tables 4.2.6.8 and 6.1.1.4'

loop_
_geom_angle_atom_site_label_1
_geom_angle_atom_site_label_2
_geom_angle_atom_site_label_3
_geom_angle
_geom_angle_site_symmetry_1
_geom_angle_site_symmetry_3
C1 Pt1 C2 43.22(17) . .
C1 Pt1 P1 104.79(13) . .
C2 Pt1 P1 147.98(13) . .
C1 Pt1 P2 151.84(13) . .
C2 Pt1 P2 108.62(13) . .
P1 Pt1 P2 103.36(5) . .
C61 Fe1 C65 41.7(2) . .
C61 Fe1 C66 113.1(2) . .
C65 Fe1 C66 143.3(2) . .
C61 Fe1 C67 108.4(2) . .
C65 Fe1 C67 111.2(2) . .
C66 Fe1 C67 41.8(2) . .
C61 Fe1 C62 41.4(2) . .
C65 Fe1 C62 69.5(2) . .
C66 Fe1 C62 110.6(2) . .
C67 Fe1 C62 135.8(2) . .
C61 Fe1 C70 145.1(2) . .
C65 Fe1 C70 173.2(2) . .
C66 Fe1 C70 41.1(2) . .
C67 Fe1 C70 69.1(2) . .
C62 Fe1 C70 115.3(2) . .
C61 Fe1 C64 69.0(2) . .
C65 Fe1 C64 40.5(2) . .
C66 Fe1 C64 176.0(2) . .
C67 Fe1 C64 141.5(2) . .
C62 Fe1 C64 68.6(2) . .
C70 Fe1 C64 135.3(2) . .
C61 Fe1 C63 69.0(2) . .
C65 Fe1 C63 68.3(2) . .
C66 Fe1 C63 136.8(2) . .
C67 Fe1 C63 176.6(2) . .
C62 Fe1 C63 40.9(2) . .
C70 Fe1 C63 111.7(2) . .
C64 Fe1 C63 40.2(3) . .
C61 Fe1 C68 133.9(2) . .
C65 Fe1 C68 107.6(2) . .
C66 Fe1 C68 69.1(2) . .
C67 Fe1 C68 40.8(2) . .
C62 Fe1 C68 175.0(2) . .
C70 Fe1 C68 67.9(2) . .
C64 Fe1 C68 112.1(2) . .
C63 Fe1 C68 142.5(2) . .
C61 Fe1 C69 173.1(2) . .
C65 Fe1 C69 132.7(2) . .
C66 Fe1 C69 69.2(2) . .
C67 Fe1 C69 68.7(2) . .
C62 Fe1 C69 144.9(2) . .
C70 Fe1 C69 40.7(2) . .
C64 Fe1 C69 109.1(2) . .
C63 Fe1 C69 114.2(2) . .
C68 Fe1 C69 40.0(3) . .
C2 Li1 C1 39.9(2) . .
C2 Li1 C12 38.0(2) . .
C1 Li1 C12 68.2(3) . .
C2 Li1 C9 67.7(3) . .
C1 Li1 C9 37.4(2) . .
C12 Li1 C9 75.1(4) . .
C2 Li1 C6 67.3(3) . .
C1 Li1 C6 37.5(2) . .
C12 Li1 C6 103.0(4) . .
C9 Li1 C6 59.4(3) . .
C2 Li1 C3 37.8(2) . .
C1 Li1 C3 67.9(3) . .
C12 Li1 C3 59.5(3) . .
C9 Li1 C3 103.0(4) . .
C6 Li1 C3 74.0(4) . .
C2 Li1 C10 74.3(4) . .
C1 Li1 C10 62.2(3) . .
C12 Li1 C10 60.0(3) . .
C9 Li1 C10 32.0(2) . .
C6 Li1 C10 91.2(4) . .
C3 Li1 C10 111.4(4) . .
C2 Li1 C11 62.8(3) . .
C1 Li1 C11 74.6(4) . .
C12 Li1 C11 32.3(2) . .
C9 Li1 C11 60.0(3) . .
C6 Li1 C11 111.5(5) . .
C3 Li1 C11 91.5(4) . .
C10 Li1 C11 33.1(2) . .
C2 Li1 C5 73.5(4) . .
C1 Li1 C5 61.7(3) . .
C12 Li1 C5 110.7(4) . .
C9 Li1 C5 90.5(4) . .
C6 Li1 C5 31.3(2) . .
C3 Li1 C5 59.0(3) . .
C10 Li1 C5 121.7(4) . .
C11 Li1 C5 133.6(4) . .
C2 Li1 C4 61.9(3) . .
C1 Li1 C4 73.8(4) . .
C12 Li1 C4 90.8(4) . .
C9 Li1 C4 110.5(4) . .
C6 Li1 C4 58.8(3) . .
C3 Li1 C4 31.6(2) . .
C10 Li1 C4 133.4(4) . .
C11 Li1 C4 122.3(4) . .
C5 Li1 C4 32.4(2) . .
C2 Li1 C13 56.5(3) . .
C1 Li1 C13 94.9(4) . .
C12 Li1 C13 31.6(2) . .
C9 Li1 C13 106.6(4) . .
C6 Li1 C13 122.0(4) . .
C3 Li1 C13 53.6(3) . .
C10 Li1 C13 86.8(4) . .
C11 Li1 C13 54.2(3) . .
C5 Li1 C13 112.5(4) . .
C4 Li1 C13 82.1(4) . .
C2 Li1 C14 56.3(3) . .
C1 Li1 C14 94.5(4) . .
C12 Li1 C14 53.7(3) . .
C9 Li1 C14 122.5(4) . .
C6 Li1 C14 105.2(4) . .
C3 Li1 C14 31.4(2) . .
C10 Li1 C14 113.6(4) . .
C11 Li1 C14 82.8(4) . .
C5 Li1 C14 85.6(4) . .
C4 Li1 C14 53.5(3) . .
C13 Li1 C14 30.4(2) . .
C61 P1 C71 108.6(2) . .
C61 P1 C77 105.2(2) . .
C71 P1 C77 101.2(2) . .
C61 P1 Pt1 115.07(17) . .
C71 P1 Pt1 115.02(17) . .
C77 P1 Pt1 110.43(16) . .
C66 P2 C89 103.1(2) . .
C66 P2 C83 106.6(2) . .
C89 P2 C83 104.9(2) . .
C66 P2 Pt1 120.56(17) . .
C89 P2 Pt1 112.53(17) . .
C83 P2 Pt1 107.96(16) . .
C9 C1 C6 104.3(4) . .
C9 C1 C2 116.8(4) . .
C6 C1 C2 115.9(4) . .
C9 C1 Pt1 124.6(3) . .
C6 C1 Pt1 123.1(3) . .
C2 C1 Pt1 68.4(3) . .
C9 C1 Li1 75.5(4) . .
C6 C1 Li1 76.0(4) . .
C2 C1 Li1 70.0(4) . .
Pt1 C1 Li1 138.4(4) . .
C12 C2 C3 102.9(4) . .
C12 C2 C1 116.5(4) . .
C3 C2 C1 116.9(4) . .
C12 C2 Pt1 125.2(3) . .
C3 C2 Pt1 123.9(3) . .
C1 C2 Pt1 68.4(3) . .
C12 C2 Li1 74.7(4) . .
C3 C2 Li1 75.9(4) . .
C1 C2 Li1 70.1(4) . .
Pt1 C2 Li1 138.5(4) . .
C4 C3 C14 118.8(5) . .
C4 C3 C2 122.4(4) . .
C14 C3 C2 109.8(4) . .
C4 C3 Li1 84.6(4) . .
C14 C3 Li1 89.6(4) . .
C2 C3 Li1 66.3(4) . .
C3 C4 C17 120.2(5) . .
C3 C4 C5 119.7(5) . .
C17 C4 C5 107.9(5) . .
C3 C4 Li1 63.8(4) . .
C17 C4 Li1 101.4(4) . .
C5 C4 Li1 73.3(4) . .
C6 C5 C19 120.7(5) . .
C6 C5 C4 120.9(5) . .
C19 C5 C4 107.0(5) . .
C6 C5 Li1 64.3(4) . .
C19 C5 Li1 101.5(4) . .
C4 C5 Li1 74.3(4) . .
C5 C6 C7 118.6(5) . .
C5 C6 C1 123.4(4) . .
C7 C6 C1 109.2(5) . .
C5 C6 Li1 84.4(4) . .
C7 C6 Li1 89.9(4) . .
C1 C6 Li1 66.5(4) . .
C21 C7 C6 121.4(5) . .
C21 C7 C8 120.5(5) . .
C6 C7 C8 107.8(4) . .
C21 C7 Li1 103.2(4) . .
C6 C7 Li1 58.7(3) . .
C8 C7 Li1 74.6(4) . .
C24 C8 C9 120.8(5) . .
C24 C8 C7 119.8(5) . .
C9 C8 C7 108.2(4) . .
C24 C8 Li1 101.8(4) . .
C9 C8 Li1 58.3(3) . .
C7 C8 Li1 75.1(4) . .
C10 C9 C8 118.8(5) . .
C10 C9 C1 122.9(4) . .
C8 C9 C1 109.3(4) . .
C10 C9 Li1 83.1(4) . .
C8 C9 Li1 90.2(4) . .
C1 C9 Li1 67.1(4) . .
C9 C10 C26 120.9(5) . .
C9 C10 C11 120.8(5) . .
C26 C10 C11 106.5(4) . .
C9 C10 Li1 64.9(4) . .
C26 C10 Li1 101.0(4) . .
C11 C10 Li1 73.5(4) . .
C12 C11 C28 120.7(5) . .
C12 C11 C10 119.5(4) . .
C28 C11 C10 108.0(5) . .
C12 C11 Li1 64.2(4) . .
C28 C11 Li1 101.5(4) . .
C10 C11 Li1 73.4(4) . .
C11 C12 C13 118.6(4) . .
C11 C12 C2 122.7(4) . .
C13 C12 C2 110.1(4) . .
C11 C12 Li1 83.6(4) . .
C13 C12 Li1 90.3(4) . .
C2 C12 Li1 67.3(4) . .
C30 C13 C12 120.9(5) . .
C30 C13 C14 120.2(5) . .
C12 C13 C14 107.8(4) . .
C30 C13 Li1 101.9(4) . .
C12 C13 Li1 58.1(3) . .
C14 C13 Li1 75.2(4) . .
C15 C14 C3 121.6(5) . .
C15 C14 C13 119.8(5) . .
C3 C14 C13 108.3(4) . .
C15 C14 Li1 103.0(4) . .
C3 C14 Li1 59.1(3) . .
C13 C14 Li1 74.4(4) . .
C14 C15 C16 119.4(5) . .
C14 C15 C32 120.1(5) . .
C16 C15 C32 108.0(5) . .
C17 C16 C15 119.5(5) . .
C17 C16 C34 119.8(5) . .
C15 C16 C34 108.5(5) . .
C16 C17 C4 120.6(5) . .
C16 C17 C18 119.8(5) . .
C4 C17 C18 108.0(5) . .
C36 C18 C19 120.4(6) . .
C36 C18 C17 119.6(5) . .
C19 C18 C17 108.2(5) . .
C20 C19 C18 120.4(5) . .
C20 C19 C5 119.8(5) . .
C18 C19 C5 108.9(5) . .
C19 C20 C21 120.4(5) . .
C19 C20 C38 119.5(6) . .
C21 C20 C38 107.9(6) . .
C7 C21 C20 119.0(5) . .
C7 C21 C22 119.2(6) . .
C20 C21 C22 109.3(5) . .
C23 C22 C21 120.5(5) . .
C23 C22 C39 120.1(6) . .
C21 C22 C39 106.8(6) . .
C22 C23 C42 120.7(6) . .
C22 C23 C24 120.2(5) . .
C42 C23 C24 107.0(6) . .
C8 C24 C25 120.3(5) . .
C8 C24 C23 119.7(6) . .
C25 C24 C23 108.5(5) . .
C26 C25 C24 119.5(5) . .
C26 C25 C43 119.6(5) . .
C24 C25 C43 108.2(5) . .
C25 C26 C27 120.3(5) . .
C25 C26 C10 119.8(5) . .
C27 C26 C10 108.8(5) . .
C45 C27 C26 119.7(6) . .
C45 C27 C28 120.5(5) . .
C26 C27 C28 108.6(5) . .
C29 C28 C27 119.8(5) . .
C29 C28 C11 120.2(5) . .
C27 C28 C11 108.1(5) . .
C28 C29 C30 119.2(5) . .
C28 C29 C47 120.0(5) . .
C30 C29 C47 108.4(5) . .
C13 C30 C29 120.3(5) . .
C13 C30 C31 119.8(5) . .
C29 C30 C31 108.3(5) . .
C32 C31 C48 120.6(5) . .
C32 C31 C30 119.7(5) . .
C48 C31 C30 107.2(5) . .
C31 C32 C15 120.5(5) . .
C31 C32 C33 119.8(5) . .
C15 C32 C33 108.0(5) . .
C50 C33 C32 119.9(5) . .
C50 C33 C34 120.1(5) . .
C32 C33 C34 107.7(5) . .
C35 C34 C16 120.6(5) . .
C35 C34 C33 120.0(5) . .
C16 C34 C33 107.7(5) . .
C34 C35 C36 119.9(5) . .
C34 C35 C52 120.0(5) . .
C36 C35 C52 108.1(5) . .
C18 C36 C35 120.3(6) . .
C18 C36 C37 119.7(6) . .
C35 C36 C37 108.0(5) . .
C38 C37 C36 119.8(5) . .
C38 C37 C53 120.5(6) . .
C36 C37 C53 107.7(5) . .
C37 C38 C39 119.8(6) . .
C37 C38 C20 120.3(6) . .
C39 C38 C20 107.7(5) . .
C40 C39 C38 120.4(6) . .
C40 C39 C22 119.6(6) . .
C38 C39 C22 108.3(5) . .
C39 C40 C41 120.4(6) . .
C39 C40 C54 119.3(6) . .
C41 C40 C54 108.1(5) . .
C42 C41 C56 120.4(6) . .
C42 C41 C40 120.0(6) . .
C56 C41 C40 107.7(5) . .
C41 C42 C43 119.8(6) . .
C41 C42 C23 119.2(6) . .
C43 C42 C23 108.3(5) . .
C44 C43 C42 120.3(6) . .
C44 C43 C25 119.8(6) . .
C42 C43 C25 108.1(5) . .
C43 C44 C45 120.5(5) . .
C43 C44 C57 119.8(6) . .
C45 C44 C57 108.4(5) . .
C27 C45 C44 120.1(5) . .
C27 C45 C46 119.2(5) . .
C44 C45 C46 108.0(5) . .
C47 C46 C58 120.3(6) . .
C47 C46 C45 120.3(5) . .
C58 C46 C45 107.6(5) . .
C46 C47 C48 120.1(5) . .
C46 C47 C29 120.3(5) . .
C48 C47 C29 107.9(5) . .
C49 C48 C47 119.9(5) . .
C49 C48 C31 119.2(5) . .
C47 C48 C31 108.2(5) . .
C48 C49 C50 120.3(5) . .
C48 C49 C59 119.8(5) . .
C50 C49 C59 108.3(5) . .
C33 C50 C51 119.9(5) . .
C33 C50 C49 120.1(5) . .
C51 C50 C49 108.0(5) . .
C52 C51 C60 120.6(6) . .
C52 C51 C50 120.2(5) . .
C60 C51 C50 107.7(5) . .
C51 C52 C53 119.7(6) . .
C51 C52 C35 119.8(5) . .
C53 C52 C35 107.7(5) . .
C54 C53 C52 120.2(5) . .
C54 C53 C37 119.3(6) . .
C52 C53 C37 108.5(6) . .
C53 C54 C40 120.8(6) . .
C53 C54 C55 120.0(5) . .
C40 C54 C55 107.5(6) . .
C60 C55 C56 120.6(6) . .
C60 C55 C54 119.4(6) . .
C56 C55 C54 107.7(5) . .
C57 C56 C55 119.8(6) . .
C57 C56 C41 119.7(6) . .
C55 C56 C41 109.0(6) . .
C56 C57 C58 120.0(6) . .
C56 C57 C44 120.0(6) . .
C58 C57 C44 107.8(5) . .
C59 C58 C46 120.6(5) . .
C59 C58 C57 119.1(5) . .
C46 C58 C57 108.2(5) . .
C58 C59 C60 121.5(5) . .
C58 C59 C49 119.3(5) . .
C60 C59 C49 106.7(5) . .
C55 C60 C51 120.1(5) . .
C55 C60 C59 118.9(5) . .
C51 C60 C59 109.3(5) . .
C62 C61 C65 107.4(4) . .
C62 C61 P1 122.0(4) . .
C65 C61 P1 130.1(4) . .
C62 C61 Fe1 70.1(3) . .
C65 C61 Fe1 69.3(3) . .
P1 C61 Fe1 119.9(3) . .
C63 C62 C61 107.5(5) . .
C63 C62 Fe1 70.4(3) . .
C61 C62 Fe1 68.6(3) . .
C64 C63 C62 108.5(5) . .
C64 C63 Fe1 69.9(4) . .
C62 C63 Fe1 68.8(3) . .
C65 C64 C63 108.4(5) . .
C65 C64 Fe1 68.4(3) . .
C63 C64 Fe1 70.0(3) . .
C64 C65 C61 108.2(5) . .
C64 C65 Fe1 71.1(3) . .
C61 C65 Fe1 69.0(3) . .
C70 C66 C67 106.8(5) . .
C70 C66 P2 127.5(4) . .
C67 C66 P2 125.3(4) . .
C70 C66 Fe1 69.9(3) . .
C67 C66 Fe1 69.1(3) . .
P2 C66 Fe1 120.3(3) . .
C68 C67 C66 107.7(5) . .
C68 C67 Fe1 70.8(3) . .
C66 C67 Fe1 69.1(3) . .
C69 C68 C67 109.0(5) . .
C69 C68 Fe1 70.2(3) . .
C67 C68 Fe1 68.3(3) . .
C68 C69 C70 107.6(5) . .
C68 C69 Fe1 69.8(3) . .
C70 C69 Fe1 68.6(3) . .
C66 C70 C69 109.0(5) . .
C66 C70 Fe1 69.0(3) . .
C69 C70 Fe1 70.6(3) . .
C72 C71 C76 118.6(5) . .
C72 C71 P1 120.2(4) . .
C76 C71 P1 120.8(4) . .
C73 C72 C71 120.3(6) . .
C72 C73 C74 120.5(6) . .
C75 C74 C73 119.8(6) . .
C76 C75 C74 119.9(6) . .
C75 C76 C71 120.9(6) . .
C78 C77 C82 118.8(5) . .
C78 C77 P1 122.4(4) . .
C82 C77 P1 118.6(4) . .
C77 C78 C79 120.0(5) . .
C80 C79 C78 121.2(6) . .
C79 C80 C81 119.5(5) . .
C82 C81 C80 119.6(5) . .
C81 C82 C77 121.0(5) . .
C84 C83 C88 119.0(5) . .
C84 C83 P2 118.4(4) . .
C88 C83 P2 122.1(4) . .
C85 C84 C83 120.2(6) . .
C84 C85 C86 119.6(6) . .
C87 C86 C85 120.8(6) . .
C88 C87 C86 120.0(6) . .
C87 C88 C83 120.4(6) . .
C90 C89 C94 119.3(5) . .
C90 C89 P2 120.9(4) . .
C94 C89 P2 119.7(4) . .
C91 C90 C89 119.8(5) . .
C90 C91 C92 120.9(5) . .
C93 C92 C91 119.3(5) . .
C92 C93 C94 120.4(5) . .
C89 C94 C93 120.3(5) . .
F2 P3 F5 90.2(4) . .
F2 P3 F4 91.2(4) . .
F5 P3 F4 88.8(2) . .
F2 P3 F1 177.9(4) . .
F5 P3 F1 90.1(4) . .
F4 P3 F1 90.9(4) . .
F2 P3 F6 90.6(4) . .
F5 P3 F6 179.2(4) . .
F4 P3 F6 91.4(2) . .
F1 P3 F6 89.1(4) . .
F2 P3 F3 89.8(4) . .
F5 P3 F3 91.7(2) . .
F4 P3 F3 178.8(4) . .
F1 P3 F3 88.1(4) . .
F6 P3 F3 88.0(2) . .
Cl1 C95 Cl2 112.3(5) . .
Cl3 C96 Cl4 111.3(4) . .
Cl5 C97 Cl5 86(2) 2_565 .
Cl5 C97 C97 67.7(18) 2_565 2_565
Cl5 C97 C97 18.3(5) . 2_565
Cl5 C97 Cl6 32.8(17) 2_565 .
Cl5 C97 Cl6 118.7(9) . .
C97 C97 Cl6 100.4(10) 2_565 .
C97 Cl5 Cl6 135(2) 2_565 2_565
C97 Cl5 C97 94(2) 2_565 .
Cl6 Cl5 C97 130.9(10) 2_565 .
C97 Cl5 Cl5 74.9(19) 2_565 2_565
Cl6 Cl5 Cl5 150.0(12) 2_565 2_565
C97 Cl5 Cl5 19.1(5) . 2_565
Cl5 Cl6 C97 12.2(6) 2_565 .

loop_
_geom_bond_atom_site_label_1
_geom_bond_atom_site_label_2
_geom_bond_distance
_geom_bond_site_symmetry_2
Pt1 C1 2.083(5) .
Pt1 C2 2.084(5) .
Pt1 P1 2.2639(12) .
Pt1 P2 2.2801(12) .
Fe1 C61 2.021(5) .
Fe1 C65 2.025(5) .
Fe1 C66 2.032(5) .
Fe1 C67 2.032(6) .
Fe1 C62 2.042(5) .
Fe1 C70 2.044(6) .
Fe1 C64 2.061(6) .
Fe1 C63 2.063(6) .
Fe1 C68 2.066(6) .
Fe1 C69 2.071(5) .
Li1 C2 2.249(11) .
Li1 C1 2.251(11) .
Li1 C12 2.351(12) .
Li1 C9 2.365(13) .
Li1 C6 2.381(12) .
Li1 C3 2.383(12) .
Li1 C10 2.594(14) .
Li1 C11 2.595(14) .
Li1 C5 2.630(13) .
Li1 C4 2.643(13) .
Li1 C13 2.768(12) .
Li1 C14 2.778(12) .
P1 C61 1.794(5) .
P1 C71 1.813(5) .
P1 C77 1.818(5) .
P2 C66 1.806(5) .
P2 C89 1.819(5) .
P2 C83 1.826(6) .
C1 C9 1.484(7) .
C1 C6 1.495(7) .
C1 C2 1.534(6) .
C2 C12 1.499(7) .
C2 C3 1.506(7) .
C3 C4 1.390(7) .
C3 C14 1.446(7) .
C4 C17 1.451(7) .
C4 C5 1.473(7) .
C5 C6 1.372(8) .
C5 C19 1.456(7) .
C6 C7 1.453(7) .
C7 C21 1.396(7) .
C7 C8 1.455(8) .
C8 C24 1.393(7) .
C8 C9 1.451(7) .
C9 C10 1.384(7) .
C10 C26 1.454(7) .
C10 C11 1.477(7) .
C11 C12 1.394(8) .
C11 C28 1.446(7) .
C12 C13 1.451(7) .
C13 C30 1.392(7) .
C13 C14 1.453(8) .
C14 C15 1.393(7) .
C15 C16 1.446(8) .
C15 C32 1.452(7) .
C16 C17 1.396(8) .
C16 C34 1.453(8) .
C17 C18 1.454(8) .
C18 C36 1.400(8) .
C18 C19 1.437(8) .
C19 C20 1.390(9) .
C20 C21 1.429(9) .
C20 C38 1.462(8) .
C21 C22 1.458(8) .
C22 C23 1.379(10) .
C22 C39 1.461(8) .
C23 C42 1.458(8) .
C23 C24 1.462(8) .
C24 C25 1.437(9) .
C25 C26 1.399(9) .
C25 C43 1.451(8) .
C26 C27 1.437(8) .
C27 C45 1.401(8) .
C27 C28 1.441(9) .
C28 C29 1.402(8) .
C29 C30 1.440(8) .
C29 C47 1.455(8) .
C30 C31 1.467(8) .
C31 C32 1.382(9) .
C31 C48 1.461(8) .
C32 C33 1.458(8) .
C33 C50 1.387(8) .
C33 C34 1.459(9) .
C34 C35 1.381(9) .
C35 C36 1.446(9) .
C35 C52 1.460(8) .
C36 C37 1.454(9) .
C37 C38 1.389(9) .
C37 C53 1.454(8) .
C38 C39 1.453(10) .
C39 C40 1.391(9) .
C40 C41 1.453(10) .
C40 C54 1.456(9) .
C41 C42 1.400(9) .
C41 C56 1.445(8) .
C42 C43 1.446(10) .
C43 C44 1.389(9) .
C44 C45 1.436(9) .
C44 C57 1.461(9) .
C45 C46 1.471(8) .
C46 C47 1.370(9) .
C46 C58 1.450(8) .
C47 C48 1.453(9) .
C48 C49 1.391(8) .
C49 C50 1.452(8) .
C49 C59 1.464(8) .
C50 C51 1.450(8) .
C51 C52 1.390(9) .
C51 C60 1.444(9) .
C52 C53 1.440(9) .
C53 C54 1.390(10) .
C54 C55 1.464(9) .
C55 C60 1.385(8) .
C55 C56 1.441(9) .
C56 C57 1.396(9) .
C57 C58 1.452(9) .
C58 C59 1.377(9) .
C59 C60 1.449(8) .
C61 C62 1.435(7) .
C61 C65 1.440(7) .
C62 C63 1.433(7) .
C63 C64 1.416(9) .
C64 C65 1.415(8) .
C66 C70 1.431(8) .
C66 C67 1.450(7) .
C67 C68 1.430(8) .
C68 C69 1.415(9) .
C69 C70 1.432(8) .
C71 C72 1.396(8) .
C71 C76 1.399(7) .
C72 C73 1.378(8) .
C73 C74 1.388(10) .
C74 C75 1.386(10) .
C75 C76 1.375(8) .
C77 C78 1.375(8) .
C77 C82 1.403(7) .
C78 C79 1.388(8) .
C79 C80 1.373(9) .
C80 C81 1.388(9) .
C81 C82 1.380(8) .
C83 C84 1.407(8) .
C83 C88 1.413(8) .
C84 C85 1.392(9) .
C85 C86 1.397(10) .
C86 C87 1.386(10) .
C87 C88 1.382(9) .
C89 C90 1.394(7) .
C89 C94 1.397(8) .
C90 C91 1.386(8) .
C91 C92 1.400(9) .
C92 C93 1.375(8) .
C93 C94 1.397(8) .
P3 F2 1.560(6) .
P3 F5 1.579(4) .
P3 F4 1.580(5) .
P3 F1 1.586(6) .
P3 F6 1.589(4) .
P3 F3 1.591(4) .
C95 Cl1 1.744(8) .
C95 Cl2 1.747(9) .
C96 Cl3 1.748(7) .
C96 Cl4 1.767(8) .
C97 Cl5 0.546(15) 2_565
C97 Cl5 1.610(12) .
C97 C97 1.74(2) 2_565
C97 Cl6 1.824(14) .
Cl5 C97 0.546(15) 2_565
Cl5 Cl6 1.396(12) 2_565
Cl5 Cl5 1.66(2) 2_565
Cl6 Cl5 1.396(12) 2_565
